data_4021680
loop_
_publ_author_name
'Vito Capriati'
'Saverio Florio'
'Renzo Luisi'
'Filippo M. Perna'
'Antonio Salomone'

_publ_contact_author
;Prof. Saverio Florio

;
_publ_contact_author_address
;Dipartimento Farmaco-Chimico
Universit\`a degli Studi di Bari
via E. Orabona 4
70125 Bari Ba
Italy
;
_publ_contact_author_email florio@farmchim.uniba.it
_publ_contact_author_fax '39 080 5442231'
_publ_contact_author_phone '39 080 5442749'
_publ_section_title
;
 Synthesis of 1,3-Dihydrobenzo[c]furans from
 Ortho-Lithiated Aryloxiranes
;
_journal_name_full 'Journal of Organic Chemistry'
_journal_page_first 3984
_journal_page_last 3987
_journal_paper_doi 10.1021/jo052645t
_journal_volume 71
_journal_year 2006
_chemical_formula_sum 'C34 H36 O4'
_chemical_formula_weight 508.63
_space_group_IT_number 14
_symmetry_cell_setting monoclinic
_symmetry_space_group_name_Hall '-P 2ybc'
_symmetry_space_group_name_H-M 'P 1 21/c 1'
_atom_sites_solution_hydrogens geom
_atom_sites_solution_primary direct
_atom_sites_solution_secondary difmap
_audit_creation_method SHELXL-97
_cell_angle_alpha 90.00
_cell_angle_beta 93.5900(7)
_cell_angle_gamma 90.00
_cell_formula_units_Z 4
_cell_length_a 9.9090(2)
_cell_length_b 13.4390(2)
_cell_length_c 22.0690(4)
_cell_measurement_reflns_used 4928
_cell_measurement_temperature 293(2)
_cell_measurement_theta_max 24.77
_cell_measurement_theta_min 0.92
_cell_volume 2933.10(9)
_computing_cell_refinement 'Denzo and Scalepack (Otwinowski & Minor, 1997)'
_computing_data_collection 'KappaCCD (Bruker-Nonius, 1998)'
_computing_data_reduction 'Denzo and Scalepack (Otwinowski & Minor, 1997)'
_computing_structure_refinement 'SHELXL-97 (Sheldrick, 1997)'
_computing_structure_solution 'SIR92 (Altomare et al., 1994)'
_diffrn_ambient_temperature 293(2)
_diffrn_measured_fraction_theta_full 0.927
_diffrn_measured_fraction_theta_max 0.927
_diffrn_measurement_device_type KappaCCD
_diffrn_measurement_method 'Phi scan'
_diffrn_radiation_monochromator graphite
_diffrn_radiation_source 'fine-focus sealed tube'
_diffrn_radiation_type MoK\a
_diffrn_radiation_wavelength 0.71073
_diffrn_reflns_av_R_equivalents 0.098
_diffrn_reflns_av_sigmaI/netI 0.0430
_diffrn_reflns_limit_h_max 10
_diffrn_reflns_limit_h_min 0
_diffrn_reflns_limit_k_max 15
_diffrn_reflns_limit_k_min 0
_diffrn_reflns_limit_l_max 25
_diffrn_reflns_limit_l_min -25
_diffrn_reflns_number 4667
_diffrn_reflns_theta_full 24.77
_diffrn_reflns_theta_max 24.77
_diffrn_reflns_theta_min 2.67
_exptl_absorpt_coefficient_mu 0.074
_exptl_absorpt_correction_type none
_exptl_crystal_colour colorless
_exptl_crystal_density_diffrn 1.152
_exptl_crystal_density_method 'not measured'
_exptl_crystal_description prism
_exptl_crystal_F_000 1088
_exptl_crystal_size_max .3
_exptl_crystal_size_mid .2
_exptl_crystal_size_min .05
_refine_diff_density_max 0.298
_refine_diff_density_min -0.289
_refine_diff_density_rms 0.079
_refine_ls_extinction_coef 0.066(7)
_refine_ls_extinction_expression Fc^*^=kFc[1+0.001xFc^2^\l^3^/sin(2\q)]^-1/4^
_refine_ls_extinction_method SHELXL
_refine_ls_goodness_of_fit_ref 1.083
_refine_ls_hydrogen_treatment mixed
_refine_ls_matrix_type full
_refine_ls_number_parameters 344
_refine_ls_number_reflns 4667
_refine_ls_number_restraints 0
_refine_ls_restrained_S_all 1.083
_refine_ls_R_factor_all 0.1131
_refine_ls_R_factor_gt 0.0878
_refine_ls_shift/su_max 0.001
_refine_ls_shift/su_mean 0.000
_refine_ls_structure_factor_coef Fsqd
_refine_ls_weighting_details 'calc w=1/[\s^2^(Fo^2^)+(0.1294P)^2^+3.9118P] where P=(Fo^2^+2Fc^2^)/3'
_refine_ls_weighting_scheme calc
_refine_ls_wR_factor_gt 0.2571
_refine_ls_wR_factor_ref 0.2771
_reflns_number_gt 3372
_reflns_number_total 4667
_reflns_threshold_expression >2sigma(I)
_cod_data_source_file jo052645tsi20051223_014633.cif
_cod_depositor_comments
;
The following automatic conversions were performed:
'_symmetry_cell_setting' value 'Monoclinic' changed to 'monoclinic'
according to '/home/saulius/struct/CIF-dictionaries/cif_core.dic'
dictionary named 'cif_core.dic' version 2.4.1 from 2010-06-29.

Automatic conversion script
Id: cif_fix_enum 1527 2010-12-29 10:47:43Z saulius 
;
_cod_original_sg_symbol_H-M 'P 21/c'
_cod_database_code 4021680

loop_
_symmetry_equiv_pos_as_xyz
'x, y, z'
'-x, y+1/2, -z+1/2'
'-x, -y, -z'
'x, -y-1/2, z-1/2'

loop_
_atom_site_label
_atom_site_type_symbol
_atom_site_fract_x
_atom_site_fract_y
_atom_site_fract_z
_atom_site_U_iso_or_equiv
_atom_site_adp_type
_atom_site_occupancy
_atom_site_symmetry_multiplicity
_atom_site_calc_flag
_atom_site_refinement_flags
O3 O 0.3159(3) 0.4636(2) 0.33257(12) 0.0541(8) Uani 1 1 d .
O11 O 0.0334(3) 0.3984(2) 0.22826(14) 0.0606(9) Uani 1 1 d .
H11 H -0.0340 0.4193 0.2000 0.073 Uiso 1 1 d R
O22 O 0.7936(3) 0.4565(2) 0.16745(12) 0.0545(8) Uani 1 1 d .
O30 O 0.5396(3) 0.4009(2) 0.27293(14) 0.0620(9) Uani 1 1 d .
H30 H 0.4696 0.4195 0.2991 0.074 Uiso 1 1 d R
C1 C 0.1236(4) 0.4673(3) 0.25864(18) 0.0482(10) Uani 1 1 d .
H1 H 0.0727 0.5146 0.2805 0.058 Uiso 1 1 d R
C2 C 0.2128(4) 0.4032(3) 0.30205(17) 0.0447(9) Uani 1 1 d .
H2 H 0.2506 0.3519 0.2779 0.054 Uiso 1 1 d R
C4 C 0.3116(5) 0.4605(3) 0.39820(18) 0.0552(11) Uani 1 1 d .
C5 C 0.1967(4) 0.3893(3) 0.40757(18) 0.0529(11) Uani 1 1 d .
C6 C 0.1468(5) 0.3563(4) 0.4614(2) 0.0687(14) Uani 1 1 d .
H6 H 0.1880 0.3791 0.4994 0.082 Uiso 1 1 d R
C7 C 0.0414(6) 0.2906(4) 0.4588(3) 0.0789(16) Uani 1 1 d .
H7 H 0.0038 0.2688 0.4956 0.095 Uiso 1 1 d R
C8 C -0.0150(5) 0.2560(4) 0.4040(2) 0.0734(14) Uani 1 1 d .
H8 H -0.0881 0.2090 0.4032 0.088 Uiso 1 1 d R
C9 C 0.0358(5) 0.2877(3) 0.3501(2) 0.0606(12) Uani 1 1 d .
H9 H -0.0016 0.2651 0.3114 0.073 Uiso 1 1 d R
C10 C 0.1414(4) 0.3552(3) 0.35249(18) 0.0486(10) Uani 1 1 d .
C12 C 0.2803(6) 0.5643(4) 0.4199(3) 0.0826(16) Uani 1 1 d .
H12A H 0.1944 0.5850 0.4016 0.099 Uiso 1 1 d R
H12B H 0.2768 0.5639 0.4633 0.099 Uiso 1 1 d R
H12C H 0.3493 0.6096 0.4086 0.099 Uiso 1 1 d R
C13 C 0.4468(5) 0.4226(5) 0.4236(2) 0.0776(16) Uani 1 1 d .
H13A H 0.5161 0.4697 0.4153 0.093 Uiso 1 1 d R
H13B H 0.4441 0.4137 0.4666 0.093 Uiso 1 1 d R
H13C H 0.4660 0.3600 0.4049 0.093 Uiso 1 1 d R
C14 C 0.2053(4) 0.5240(3) 0.21492(17) 0.0454(10) Uani 1 1 d .
C15 C 0.2505(5) 0.6194(3) 0.2283(2) 0.0589(12) Uani 1 1 d .
H15 H 0.2273 0.6515 0.2651 0.071 Uiso 1 1 d R
C16 C 0.3291(5) 0.6714(4) 0.1896(2) 0.0666(13) Uani 1 1 d .
H16 H 0.3602 0.7372 0.2002 0.080 Uiso 1 1 d R
C17 C 0.3640(5) 0.6272(4) 0.1362(2) 0.0649(13) Uani 1 1 d .
H17 H 0.4166 0.6639 0.1088 0.078 Uiso 1 1 d R
C18 C 0.3211(5) 0.5321(4) 0.1223(2) 0.0638(12) Uani 1 1 d .
H18 H 0.3456 0.5004 0.0856 0.077 Uiso 1 1 d R
C19 C 0.2427(4) 0.4806(3) 0.16124(19) 0.0544(11) Uani 1 1 d .
H19 H 0.2138 0.4142 0.1510 0.065 Uiso 1 1 d R
C20 C 0.6237(4) 0.4670(3) 0.24198(18) 0.0491(10) Uani 1 1 d .
H20 H 0.5689 0.5147 0.2193 0.059 Uiso 1 1 d R
C21 C 0.6984(4) 0.3994(3) 0.19905(17) 0.0464(10) Uani 1 1 d .
H21 H 0.7409 0.3473 0.2232 0.056 Uiso 1 1 d R
C23 C 0.7654(5) 0.4550(4) 0.10164(18) 0.0584(12) Uani 1 1 d .
C24 C 0.6462(4) 0.3860(3) 0.09403(18) 0.0525(11) Uani 1 1 d .
C25 C 0.5741(6) 0.3570(4) 0.0409(2) 0.0719(14) Uani 1 1 d .
H25 H 0.5988 0.3818 0.0023 0.086 Uiso 1 1 d R
C26 C 0.4675(6) 0.2925(4) 0.0448(2) 0.0738(14) Uani 1 1 d .
H26 H 0.4179 0.2717 0.0082 0.089 Uiso 1 1 d R
C27 C 0.4320(5) 0.2574(4) 0.0997(2) 0.0708(14) Uani 1 1 d .
H27 H 0.3588 0.2109 0.1012 0.085 Uiso 1 1 d R
C28 C 0.5020(5) 0.2867(3) 0.1529(2) 0.0605(12) Uani 1 1 d .
H28 H 0.4762 0.2647 0.1919 0.073 Uiso 1 1 d R
C29 C 0.6083(4) 0.3525(3) 0.14918(18) 0.0497(10) Uani 1 1 d .
C31 C 0.8899(6) 0.4155(6) 0.0737(3) 0.099(2) Uani 1 1 d .
H31A H 0.9155 0.3531 0.0922 0.119 Uiso 1 1 d R
H31B H 0.8704 0.4058 0.0309 0.119 Uiso 1 1 d R
H31C H 0.9628 0.4622 0.0800 0.119 Uiso 1 1 d R
C32 C 0.7326(6) 0.5601(4) 0.0816(3) 0.0866(17) Uani 1 1 d .
H32A H 0.8061 0.6034 0.0941 0.104 Uiso 1 1 d R
H32B H 0.7183 0.5619 0.0382 0.104 Uiso 1 1 d R
H32C H 0.6520 0.5816 0.0997 0.104 Uiso 1 1 d R
C33 C 0.7195(4) 0.5234(3) 0.28474(18) 0.0488(10) Uani 1 1 d .
C34 C 0.7726(4) 0.4791(3) 0.33793(19) 0.0548(11) Uani 1 1 d .
H34 H 0.7463 0.4127 0.3479 0.066 Uiso 1 1 d R
C35 C 0.8629(5) 0.5298(4) 0.3771(2) 0.0661(13) Uani 1 1 d .
H35 H 0.8984 0.4987 0.4139 0.079 Uiso 1 1 d R
C36 C 0.9031(5) 0.6250(4) 0.3631(2) 0.0705(14) Uani 1 1 d .
H36 H 0.9649 0.6607 0.3903 0.085 Uiso 1 1 d R
C37 C 0.8526(6) 0.6687(4) 0.3100(2) 0.0706(14) Uani 1 1 d .
H37 H 0.8808 0.7346 0.2999 0.085 Uiso 1 1 d R
C38 C 0.7624(5) 0.6178(3) 0.2711(2) 0.0631(12) Uani 1 1 d .
H38 H 0.7298 0.6493 0.2339 0.076 Uiso 1 1 d R

loop_
_atom_site_aniso_label
_atom_site_aniso_U_11
_atom_site_aniso_U_22
_atom_site_aniso_U_33
_atom_site_aniso_U_23
_atom_site_aniso_U_13
_atom_site_aniso_U_12
O3 0.0494(17) 0.072(2) 0.0399(15) -0.0007(13) -0.0007(12) -0.0112(14)
O11 0.0495(18) 0.067(2) 0.0633(19) 0.0043(15) -0.0118(14) -0.0051(14)
O22 0.0490(17) 0.073(2) 0.0419(16) 0.0023(13) 0.0022(12) -0.0095(14)
O30 0.0540(19) 0.070(2) 0.0637(19) -0.0053(15) 0.0182(14) -0.0051(15)
C1 0.040(2) 0.053(2) 0.051(2) -0.0030(18) -0.0004(17) 0.0035(17)
C2 0.036(2) 0.054(2) 0.044(2) -0.0042(18) 0.0012(15) -0.0012(17)
C4 0.059(3) 0.067(3) 0.039(2) -0.0007(19) 0.0004(18) -0.002(2)
C5 0.053(3) 0.062(3) 0.044(2) 0.006(2) 0.0046(18) 0.000(2)
C6 0.072(3) 0.088(4) 0.047(3) 0.006(2) 0.008(2) -0.002(3)
C7 0.080(4) 0.090(4) 0.068(3) 0.023(3) 0.017(3) -0.009(3)
C8 0.068(3) 0.071(3) 0.082(4) 0.019(3) 0.012(3) -0.011(3)
C9 0.059(3) 0.059(3) 0.064(3) 0.003(2) 0.002(2) -0.007(2)
C10 0.045(2) 0.053(2) 0.048(2) 0.0027(18) 0.0036(17) 0.0028(18)
C12 0.094(4) 0.075(4) 0.081(4) -0.018(3) 0.020(3) -0.016(3)
C13 0.061(3) 0.115(5) 0.056(3) 0.013(3) -0.009(2) -0.005(3)
C14 0.044(2) 0.052(2) 0.040(2) 0.0037(17) -0.0003(16) 0.0083(17)
C15 0.076(3) 0.051(3) 0.050(2) -0.004(2) 0.006(2) 0.003(2)
C16 0.085(4) 0.050(3) 0.065(3) 0.006(2) 0.006(2) -0.005(2)
C17 0.075(3) 0.062(3) 0.058(3) 0.013(2) 0.012(2) 0.005(2)
C18 0.074(3) 0.070(3) 0.048(3) -0.003(2) 0.010(2) 0.008(2)
C19 0.061(3) 0.053(2) 0.049(2) -0.0069(19) 0.0061(19) 0.000(2)
C20 0.044(2) 0.054(2) 0.050(2) 0.0007(19) 0.0049(17) 0.0051(18)
C21 0.041(2) 0.053(2) 0.045(2) 0.0047(18) 0.0010(16) 0.0047(17)
C23 0.059(3) 0.077(3) 0.039(2) 0.007(2) -0.0009(18) 0.001(2)
C24 0.054(3) 0.058(3) 0.046(2) 0.0010(19) 0.0014(18) 0.0019(19)
C25 0.085(4) 0.080(3) 0.048(3) 0.001(2) -0.012(2) 0.001(3)
C26 0.079(4) 0.074(3) 0.067(3) -0.015(3) -0.016(3) 0.002(3)
C27 0.065(3) 0.063(3) 0.083(4) -0.018(3) -0.003(3) -0.008(2)
C28 0.060(3) 0.058(3) 0.064(3) -0.006(2) 0.004(2) -0.007(2)
C29 0.049(2) 0.052(2) 0.048(2) -0.0033(18) 0.0017(17) 0.0048(18)
C31 0.072(4) 0.159(7) 0.068(4) -0.017(4) 0.022(3) -0.016(4)
C32 0.099(4) 0.079(4) 0.079(4) 0.022(3) -0.015(3) -0.023(3)
C33 0.046(2) 0.054(2) 0.046(2) -0.0016(18) 0.0057(17) 0.0095(18)
C34 0.059(3) 0.056(3) 0.049(2) 0.001(2) 0.0016(19) 0.005(2)
C35 0.063(3) 0.082(4) 0.051(3) -0.004(2) -0.003(2) 0.010(2)
C36 0.069(3) 0.067(3) 0.074(3) -0.023(3) -0.001(2) 0.002(2)
C37 0.082(4) 0.053(3) 0.077(3) -0.006(2) 0.006(3) -0.004(2)
C38 0.079(3) 0.049(3) 0.061(3) 0.002(2) 0.000(2) 0.001(2)

loop_
_atom_type_symbol
_atom_type_description
_atom_type_scat_dispersion_real
_atom_type_scat_dispersion_imag
_atom_type_scat_source
C C 0.0033 0.0016 'International Tables Vol C Tables 4.2.6.8 and 6.1.1.4'
H H 0.0000 0.0000 'International Tables Vol C Tables 4.2.6.8 and 6.1.1.4'
O O 0.0106 0.0060 'International Tables Vol C Tables 4.2.6.8 and 6.1.1.4'

loop_
_geom_angle_atom_site_label_1
_geom_angle_atom_site_label_2
_geom_angle_atom_site_label_3
_geom_angle
C2 O3 C4 112.7(3)
C1 O11 H11 121.6
C21 O22 C23 112.7(3)
C20 O30 H30 126.3
O11 C1 C14 112.0(3)
O11 C1 C2 104.4(3)
C14 C1 C2 112.0(3)
O11 C1 H1 109.5
C14 C1 H1 107.9
C2 C1 H1 111.1
O3 C2 C10 104.4(3)
O3 C2 C1 109.9(3)
C10 C2 C1 115.2(3)
O3 C2 H2 112.0
C10 C2 H2 108.7
C1 C2 H2 106.7
O3 C4 C13 107.4(4)
O3 C4 C5 102.9(3)
C13 C4 C5 113.2(4)
O3 C4 C12 108.0(4)
C13 C4 C12 112.9(4)
C5 C4 C12 111.7(4)
C10 C5 C6 120.3(4)
C10 C5 C4 110.5(4)
C6 C5 C4 129.1(4)
C7 C6 C5 118.9(5)
C7 C6 H6 121.6
C5 C6 H6 119.4
C6 C7 C8 121.3(5)
C6 C7 H7 119.9
C8 C7 H7 118.8
C7 C8 C9 120.0(5)
C7 C8 H8 120.0
C9 C8 H8 120.0
C10 C9 C8 118.9(5)
C10 C9 H9 119.4
C8 C9 H9 121.7
C5 C10 C9 120.5(4)
C5 C10 C2 109.3(4)
C9 C10 C2 130.1(4)
C4 C12 H12A 109.1
C4 C12 H12B 109.3
H12A C12 H12B 109.5
C4 C12 H12C 109.8
H12A C12 H12C 109.5
H12B C12 H12C 109.5
C4 C13 H13A 109.6
C4 C13 H13B 109.3
H13A C13 H13B 109.6
C4 C13 H13C 109.3
H13A C13 H13C 109.4
H13B C13 H13C 109.5
C15 C14 C19 118.1(4)
C15 C14 C1 120.8(4)
C19 C14 C1 121.1(4)
C16 C15 C14 121.7(4)
C16 C15 H15 118.0
C14 C15 H15 120.3
C15 C16 C17 119.4(5)
C15 C16 H16 120.0
C17 C16 H16 120.6
C18 C17 C16 119.9(5)
C18 C17 H17 120.7
C16 C17 H17 119.4
C17 C18 C19 120.3(4)
C17 C18 H18 120.6
C19 C18 H18 119.0
C18 C19 C14 120.7(4)
C18 C19 H19 119.4
C14 C19 H19 119.9
O30 C20 C33 112.4(3)
O30 C20 C21 104.3(3)
C33 C20 C21 112.1(3)
O30 C20 H20 109.8
C33 C20 H20 107.8
C21 C20 H20 110.6
O22 C21 C29 104.3(3)
O22 C21 C20 110.0(3)
C29 C21 C20 114.2(3)
O22 C21 H21 112.5
C29 C21 H21 108.6
C20 C21 H21 107.4
O22 C23 C24 102.7(3)
O22 C23 C32 107.6(4)
C24 C23 C32 113.0(4)
O22 C23 C31 107.5(4)
C24 C23 C31 113.2(4)
C32 C23 C31 112.1(5)
C29 C24 C25 120.1(4)
C29 C24 C23 111.1(4)
C25 C24 C23 128.8(4)
C26 C25 C24 118.7(5)
C26 C25 H25 120.9
C24 C25 H25 120.3
C27 C26 C25 121.0(5)
C27 C26 H26 119.9
C25 C26 H26 119.1
C26 C27 C28 120.7(5)
C26 C27 H27 119.5
C28 C27 H27 119.7
C29 C28 C27 118.4(5)
C29 C28 H28 119.9
C27 C28 H28 121.7
C24 C29 C28 121.0(4)
C24 C29 C21 109.1(4)
C28 C29 C21 129.9(4)
C23 C31 H31A 109.6
C23 C31 H31B 109.2
H31A C31 H31B 109.3
C23 C31 H31C 109.7
H31A C31 H31C 109.4
H31B C31 H31C 109.5
C23 C32 H32A 109.7
C23 C32 H32B 109.4
H32A C32 H32B 109.5
C23 C32 H32C 109.2
H32A C32 H32C 109.5
H32B C32 H32C 109.5
C38 C33 C34 118.2(4)
C38 C33 C20 121.3(4)
C34 C33 C20 120.3(4)
C35 C34 C33 120.8(5)
C35 C34 H34 119.3
C33 C34 H34 119.9
C36 C35 C34 120.0(5)
C36 C35 H35 119.8
C34 C35 H35 120.1
C37 C36 C35 119.5(5)
C37 C36 H36 120.2
C35 C36 H36 120.3
C36 C37 C38 120.3(5)
C36 C37 H37 119.8
C38 C37 H37 120.0
C33 C38 C37 121.1(5)
C33 C38 H38 120.0
C37 C38 H38 118.9

loop_
_geom_bond_atom_site_label_1
_geom_bond_atom_site_label_2
_geom_bond_distance
O3 C2 1.439(5)
O3 C4 1.452(5)
O11 C1 1.425(5)
O11 H11 0.9289
O22 C21 1.431(5)
O22 C23 1.462(5)
O30 C20 1.421(5)
O30 H30 0.9634
C1 C14 1.505(6)
C1 C2 1.529(6)
C1 H1 0.9605
C2 C10 1.501(6)
C2 H2 0.9609
C4 C13 1.508(7)
C4 C5 1.512(6)
C4 C12 1.513(7)
C5 C10 1.380(6)
C5 C6 1.387(6)
C6 C7 1.366(7)
C6 H6 0.9597
C7 C8 1.381(7)
C7 H7 0.9603
C8 C9 1.386(6)
C8 H8 0.9604
C9 C10 1.384(6)
C9 H9 0.9588
C12 H12A 0.9602
C12 H12B 0.9606
C12 H12C 0.9600
C13 H13A 0.9600
C13 H13B 0.9585
C13 H13C 0.9613
C14 C15 1.383(6)
C14 C19 1.391(6)
C15 C16 1.381(7)
C15 H15 0.9602
C16 C17 1.384(7)
C16 H16 0.9605
C17 C18 1.376(7)
C17 H17 0.9592
C18 C19 1.381(6)
C18 H18 0.9597
C19 H19 0.9596
C20 C33 1.502(6)
C20 C21 1.536(6)
C20 H20 0.9606
C21 C29 1.511(6)
C21 H21 0.9616
C23 C24 1.503(6)
C23 C32 1.509(7)
C23 C31 1.510(7)
C24 C29 1.372(6)
C24 C25 1.390(6)
C25 C26 1.373(8)
C25 H25 0.9606
C26 C27 1.368(7)
C26 H26 0.9604
C27 C28 1.383(7)
C27 H27 0.9595
C28 C29 1.382(6)
C28 H28 0.9597
C31 H31A 0.9598
C31 H31B 0.9611
C31 H31C 0.9604
C32 H32A 0.9592
C32 H32B 0.9597
C32 H32C 0.9596
C33 C38 1.377(6)
C33 C34 1.390(6)
C34 C35 1.384(7)
C34 H34 0.9592
C35 C36 1.380(7)
C35 H35 0.9603
C36 C37 1.376(7)
C36 H36 0.9589
C37 C38 1.381(7)
C37 H37 0.9591
C38 H38 0.9614
